data_7056710
loop_
_publ_author_name
'Lee, Sze-Ling'
'Hu, Fei-long'
'Shang, Xiu-Juan'
'Shi, Yi-Xiang'
'Tan, Ai Ling'
'Mizera, Jens'
'Clegg, Jack Kay'
'Zhang, Wen-Hua'
'Young, David James'
'Lang, Jian-Ping'

_publ_section_title
;
 Efficient ring-opening polymerization (ROP) of &#x025B;-caprolactone
 catalysed by isomeric pyridyl \b-diketonate iron(lll) complexes
;
_journal_name_full 'New J. Chem.'
_journal_paper_doi 10.1039/C7NJ03571C
_journal_year 2017
_chemical_formula_moiety 'C39 H27 Fe N6 O6, 0.5(C6 H14)'
_chemical_formula_sum 'C42 H34 Fe N6 O6'
_chemical_formula_weight 774.60
_space_group_crystal_system triclinic
_space_group_IT_number 2
_space_group_name_Hall '-P 1'
_space_group_name_H-M_alt 'P -1'
_symmetry_space_group_name_Hall '-P 1'
_symmetry_space_group_name_H-M 'P -1'
_atom_sites_solution_hydrogens geom
_audit_creation_method SHELXL-2014/7
_audit_update_record
;
2017-04-21 deposited with the CCDC.
2017-10-24 downloaded from the CCDC.
;
_cell_angle_alpha 77.320(9)
_cell_angle_beta 73.287(9)
_cell_angle_gamma 74.385(9)
_cell_formula_units_Z 2
_cell_length_a 10.600(3)
_cell_length_b 12.147(4)
_cell_length_c 16.590(5)
_cell_measurement_reflns_used 9791
_cell_measurement_temperature 293(2)
_cell_measurement_theta_max 30.55
_cell_measurement_theta_min 2.33
_cell_volume 1946.8(10)
_computing_structure_refinement 'SHELXL-2014/7 (Sheldrick, 2014)'
_diffrn_ambient_temperature 293(2)
_diffrn_measured_fraction_theta_full 0.997
_diffrn_measured_fraction_theta_max 0.997
_diffrn_measurement_device_type 'Bruker D8 Quest'
_diffrn_measurement_method 'phi and omega scans'
_diffrn_radiation_type MoK\a
_diffrn_radiation_wavelength 0.71073
_diffrn_reflns_av_R_equivalents 0.0757
_diffrn_reflns_av_unetI/netI 0.0431
_diffrn_reflns_Laue_measured_fraction_full 0.997
_diffrn_reflns_Laue_measured_fraction_max 0.997
_diffrn_reflns_number 6846
_diffrn_reflns_point_group_measured_fraction_full 0.997
_diffrn_reflns_point_group_measured_fraction_max 0.997
_diffrn_reflns_theta_full 25.000
_diffrn_reflns_theta_max 25.000
_diffrn_reflns_theta_min 2.328
_exptl_absorpt_coefficient_mu 0.442
_exptl_absorpt_correction_T_max 0.919
_exptl_absorpt_correction_T_min 0.915
_exptl_absorpt_correction_type multi-scan
_exptl_absorpt_process_details sadabs
_exptl_crystal_colour red
_exptl_crystal_density_diffrn 1.321
_exptl_crystal_description block
_exptl_crystal_F_000 804
_exptl_crystal_size_max 0.200
_exptl_crystal_size_mid 0.200
_exptl_crystal_size_min 0.190
_refine_diff_density_max 0.424
_refine_diff_density_min -0.629
_refine_diff_density_rms 0.072
_refine_ls_extinction_method none
_refine_ls_goodness_of_fit_ref 1.058
_refine_ls_hydrogen_treatment constr
_refine_ls_matrix_type full
_refine_ls_number_parameters 586
_refine_ls_number_reflns 6846
_refine_ls_number_restraints 972
_refine_ls_restrained_S_all 1.027
_refine_ls_R_factor_all 0.0928
_refine_ls_R_factor_gt 0.0744
_refine_ls_shift/su_max 0.001
_refine_ls_shift/su_mean 0.000
_refine_ls_structure_factor_coef Fsqd
_refine_ls_weighting_details 'w=1/[\s^2^(Fo^2^)+(0.0861P)^2^+3.9524P] where P=(Fo^2^+2Fc^2^)/3'
_refine_ls_weighting_scheme calc
_refine_ls_wR_factor_gt 0.1914
_refine_ls_wR_factor_ref 0.2016
_reflns_Friedel_coverage 0.000
_reflns_number_gt 5458
_reflns_number_total 6846
_reflns_threshold_expression 'I > 2\s(I)'
_cod_data_source_file c7nj03571c1.cif
_cod_data_source_block CPX4
_cod_database_code 7056710
_shelx_shelxl_version_number 2014/7
_shelx_space_group_comment
;
The symmetry employed for this shelxl refinement is uniquely defined
by the following loop, which should always be used as a source of
symmetry information in preference to the above space-group names.
They are only intended as comments.
;
_shelx_estimated_absorpt_t_min 0.917
_shelx_estimated_absorpt_t_max 0.921

loop_
_space_group_symop_operation_xyz
'x, y, z'
'-x, -y, -z'

loop_
_atom_site_label
_atom_site_type_symbol
_atom_site_fract_x
_atom_site_fract_y
_atom_site_fract_z
_atom_site_U_iso_or_equiv
_atom_site_adp_type
_atom_site_occupancy
_atom_site_site_symmetry_order
_atom_site_calc_flag
_atom_site_refinement_flags_posn
_atom_site_refinement_flags_adp
_atom_site_refinement_flags_occupancy
_atom_site_disorder_assembly
_atom_site_disorder_group
Fe1 Fe 0.21043(6) 0.29611(5) 0.24941(3) 0.0409(2) Uani 1 1 d . U . . .
O1 O 0.0972(3) 0.3311(3) 0.36272(16) 0.0453(7) Uani 1 1 d . U . . .
O2 O 0.3410(3) 0.3696(3) 0.27277(17) 0.0471(7) Uani 1 1 d . U . . .
O3 O 0.1029(3) 0.4357(3) 0.19089(17) 0.0488(7) Uani 1 1 d . U . . .
O4 O 0.3391(3) 0.2818(2) 0.13570(17) 0.0488(7) Uani 1 1 d . U . . .
O5 O 0.0868(3) 0.2069(2) 0.23681(18) 0.0467(7) Uani 1 1 d . U . . .
O6 O 0.3163(3) 0.1436(3) 0.29416(18) 0.0478(7) Uani 1 1 d . U . . .
N2 N 0.6392(5) 0.4450(5) 0.4069(3) 0.0790(14) Uani 1 1 d . U . . .
N3 N -0.1876(6) 0.7573(5) 0.0461(4) 0.1002(17) Uani 1 1 d . U . . .
N4 N 0.7124(5) 0.2360(5) -0.0344(4) 0.0977(17) Uani 1 1 d . U . . .
C1 C 0.0327(10) 0.3369(9) 0.5101(5) 0.0410(18) Uani 0.5 1 d G U P A 1
C2 C 0.0721(7) 0.3111(8) 0.5863(6) 0.056(2) Uani 0.5 1 d G U P A 1
H2 H 0.1628 0.2993 0.5858 0.067 Uiso 0.5 1 calc R U P A 1
C3 C -0.0239(9) 0.3029(9) 0.6635(5) 0.071(2) Uani 0.5 1 d G U P A 1
H3 H 0.0025 0.2857 0.7145 0.086 Uiso 0.5 1 calc R U P A 1
N1 N -0.1594(8) 0.3206(9) 0.6644(5) 0.072(2) Uani 0.5 1 d G U P A 1
C4 C -0.1988(8) 0.3463(9) 0.5881(6) 0.056(2) Uani 0.5 1 d G U P A 1
H4 H -0.2895 0.3581 0.5887 0.067 Uiso 0.5 1 calc R U P A 1
C5 C -0.1028(11) 0.3545(9) 0.5110(5) 0.0456(19) Uani 0.5 1 d G U P A 1
H5 H -0.1292 0.3717 0.4600 0.055 Uiso 0.5 1 calc R U P A 1
C1A C 0.0302(10) 0.3367(9) 0.5098(5) 0.0411(18) Uani 0.5 1 d G U P A 2
C2A C 0.0459(7) 0.3501(8) 0.5872(6) 0.0464(19) Uani 0.5 1 d G U P A 2
H2A H 0.1286 0.3581 0.5912 0.056 Uiso 0.5 1 calc R U P A 2
C3A C -0.0621(8) 0.3517(8) 0.6586(5) 0.055(2) Uani 0.5 1 d G U P A 2
H3A H -0.0516 0.3607 0.7104 0.066 Uiso 0.5 1 calc R U P A 2
N1A N -0.1858(7) 0.3399(9) 0.6526(6) 0.067(2) Uani 0.5 1 d G U P A 2
C5A C -0.2015(9) 0.3265(10) 0.5752(7) 0.069(2) Uani 0.5 1 d G U P A 2
H5A H -0.2842 0.3186 0.5712 0.083 Uiso 0.5 1 calc R U P A 2
C4A C -0.0935(11) 0.3249(10) 0.5038(6) 0.052(2) Uani 0.5 1 d G U P A 2
H4A H -0.1039 0.3159 0.4520 0.063 Uiso 0.5 1 calc R U P A 2
C6 C 0.4914(4) 0.3938(4) 0.3415(3) 0.0449(9) Uani 1 1 d . U . . .
C7 C 0.5910(5) 0.3919(4) 0.2663(3) 0.0600(12) Uani 1 1 d . U . . .
H7 H 0.5758 0.3754 0.2182 0.072 Uiso 1 1 calc R U . . .
C8 C 0.7123(5) 0.4144(5) 0.2634(4) 0.0693(14) Uani 1 1 d . U . . .
H8 H 0.7803 0.4125 0.2133 0.083 Uiso 1 1 calc R U . . .
C9 C 0.7328(5) 0.4395(5) 0.3334(4) 0.0716(14) Uani 1 1 d . U . . .
H9 H 0.8162 0.4537 0.3301 0.086 Uiso 1 1 calc R U . . .
C10 C 0.5208(5) 0.4211(5) 0.4105(3) 0.0645(13) Uani 1 1 d . U . . .
H10 H 0.4552 0.4228 0.4617 0.077 Uiso 1 1 calc R U . . .
C11 C 0.1371(4) 0.3393(3) 0.4265(2) 0.0371(8) Uani 1 1 d . U . . .
C12 C 0.2659(4) 0.3511(4) 0.4222(3) 0.0457(10) Uani 1 1 d . U . . .
H12 H 0.2901 0.3465 0.4727 0.055 Uiso 1 1 calc R U . . .
C13 C 0.3606(4) 0.3698(3) 0.3445(3) 0.0405(9) Uani 1 1 d . U . . .
C14 C 0.0258(4) 0.5866(4) 0.0897(3) 0.0450(10) Uani 1 1 d . U . . .
C15 C -0.0900(5) 0.6265(5) 0.1487(3) 0.0617(12) Uani 1 1 d . U . . .
H15 H -0.0978 0.5958 0.2060 0.074 Uiso 1 1 calc R U . . .
C16 C -0.1913(6) 0.7082(5) 0.1254(4) 0.0770(16) Uani 1 1 d . U . . .
H16 H -0.2682 0.7314 0.1674 0.092 Uiso 1 1 calc R U . . .
C17 C -0.0743(7) 0.7192(6) -0.0150(4) 0.0893(19) Uani 1 1 d . U . . .
H17 H -0.0694 0.7509 -0.0719 0.107 Uiso 1 1 calc R U . . .
C18 C 0.0302(6) 0.6365(5) 0.0062(4) 0.0783(17) Uani 1 1 d . U . . .
H18 H 0.1063 0.6130 -0.0362 0.094 Uiso 1 1 calc R U . . .
C19 C 0.4806(5) 0.3325(4) 0.0029(3) 0.0487(10) Uani 1 1 d . U . . .
C20 C 0.4936(6) 0.3786(5) -0.0823(3) 0.0648(13) Uani 1 1 d . U . . .
H20 H 0.4207 0.4289 -0.1008 0.078 Uiso 1 1 calc R U . . .
C21 C 0.6162(7) 0.3490(6) -0.1396(4) 0.0804(16) Uani 1 1 d . U . . .
H21 H 0.6243 0.3790 -0.1970 0.096 Uiso 1 1 calc R U . . .
C22 C 0.7222(6) 0.2792(5) -0.1151(4) 0.0772(16) Uani 1 1 d . U . . .
H22 H 0.8036 0.2608 -0.1549 0.093 Uiso 1 1 calc R U . . .
C23 C 0.5942(5) 0.2608(5) 0.0260(4) 0.0687(14) Uani 1 1 d . U . . .
H23 H 0.5902 0.2292 0.0828 0.082 Uiso 1 1 calc R U . . .
C24 C 0.1351(4) 0.4885(3) 0.1150(2) 0.0412(9) Uani 1 1 d . U . . .
C25 C 0.2568(5) 0.4589(4) 0.0573(3) 0.0505(11) Uani 1 1 d . U . . .
H25 H 0.2755 0.5100 0.0070 0.061 Uiso 1 1 calc R U . . .
C26 C 0.3526(4) 0.3584(4) 0.0693(2) 0.0420(9) Uani 1 1 d . U . . .
C32 C 0.4245(10) -0.0561(11) 0.3091(9) 0.056(4) Uani 0.5 1 d G U P B 1
C33 C 0.4195(12) -0.1711(12) 0.3158(11) 0.058(4) Uani 0.5 1 d G U P B 1
H33 H 0.3462 -0.1891 0.3056 0.070 Uiso 0.5 1 calc R U P B 1
C34 C 0.5241(16) -0.2592(9) 0.3379(12) 0.086(5) Uani 0.5 1 d G U P B 1
H34 H 0.5208 -0.3361 0.3425 0.104 Uiso 0.5 1 calc R U P B 1
N6 N 0.6338(14) -0.2323(10) 0.3533(11) 0.103(5) Uani 0.5 1 d G U P B 1
C35 C 0.6387(10) -0.1174(11) 0.3465(9) 0.107(6) Uani 0.5 1 d G U P B 1
H35 H 0.7121 -0.0994 0.3568 0.128 Uiso 0.5 1 calc R U P B 1
C36 C 0.5341(11) -0.0293(9) 0.3244(8) 0.084(5) Uani 0.5 1 d G U P B 1
H36 H 0.5375 0.0476 0.3199 0.101 Uiso 0.5 1 calc R U P B 1
C32A C 0.4219(10) -0.0518(10) 0.3186(8) 0.053(4) Uani 0.5 1 d G U P B 2
C33A C 0.4537(12) -0.1619(10) 0.2966(9) 0.048(3) Uani 0.5 1 d G U P B 2
H33A H 0.4087 -0.1780 0.2616 0.057 Uiso 0.5 1 calc R U P B 2
C34A C 0.5529(14) -0.2477(8) 0.3271(10) 0.066(4) Uani 0.5 1 d G U P B 2
H34A H 0.5742 -0.3213 0.3124 0.079 Uiso 0.5 1 calc R U P B 2
N6A N 0.6202(13) -0.2235(10) 0.3795(10) 0.094(5) Uani 0.5 1 d G U P B 2
C35A C 0.5884(12) -0.1135(11) 0.4014(7) 0.103(5) Uani 0.5 1 d G U P B 2
H35A H 0.6334 -0.0973 0.4364 0.123 Uiso 0.5 1 calc R U P B 2
C36A C 0.4892(11) -0.0277(9) 0.3709(7) 0.082(5) Uani 0.5 1 d G U P B 2
H36A H 0.4679 0.0460 0.3856 0.098 Uiso 0.5 1 calc R U P B 2
C27 C 0.0076(11) 0.0619(9) 0.2060(7) 0.057(4) Uani 0.5 1 d G U P C 1
C28 C -0.1246(12) 0.1260(8) 0.2186(7) 0.054(3) Uani 0.5 1 d G U P C 1
H28 H -0.1531 0.1845 0.2520 0.065 Uiso 0.5 1 calc R U P C 1
C29 C -0.2144(10) 0.1029(9) 0.1811(8) 0.078(4) Uani 0.5 1 d G U P C 1
H29 H -0.3029 0.1458 0.1895 0.093 Uiso 0.5 1 calc R U P C 1
C30 C -0.1719(11) 0.0155(10) 0.1311(8) 0.088(4) Uani 0.5 1 d G U P C 1
H30 H -0.2320 0.0000 0.1060 0.105 Uiso 0.5 1 calc R U P C 1
N5 N -0.0396(11) -0.0487(9) 0.1185(7) 0.112(4) Uani 0.5 1 d G U P C 1
C31 C 0.0501(9) -0.0255(9) 0.1560(8) 0.082(4) Uani 0.5 1 d G U P C 1
H31 H 0.1386 -0.0685 0.1475 0.098 Uiso 0.5 1 calc R U P C 1
C27A C 0.0067(11) 0.0661(10) 0.2065(8) 0.057(4) Uani 0.5 1 d G U P C 2
C28A C -0.1068(13) 0.1511(8) 0.1945(8) 0.059(4) Uani 0.5 1 d G U P C 2
H28A H -0.1117 0.2274 0.1984 0.071 Uiso 0.5 1 calc R U P C 2
C29A C -0.2131(11) 0.1220(10) 0.1767(9) 0.083(5) Uani 0.5 1 d G U P C 2
H29A H -0.2890 0.1789 0.1686 0.100 Uiso 0.5 1 calc R U P C 2
C30A C -0.2059(11) 0.0080(12) 0.1709(9) 0.110(5) Uani 0.5 1 d G U P C 2
H30A H -0.2770 -0.0115 0.1590 0.132 Uiso 0.5 1 calc R U P C 2
N5A N -0.0924(14) -0.0770(9) 0.1829(10) 0.152(6) Uani 0.5 1 d G U P C 2
C31A C 0.0139(11) -0.0480(9) 0.2007(9) 0.112(6) Uani 0.5 1 d G U P C 2
H31A H 0.0898 -0.1049 0.2088 0.135 Uiso 0.5 1 calc R U P C 2
C37 C 0.1073(4) 0.0987(4) 0.2352(3) 0.0436(9) Uani 1 1 d . U . . .
C38 C 0.2143(5) 0.0170(4) 0.2590(3) 0.0576(12) Uani 1 1 d . U . . .
H38 H 0.2210 -0.0598 0.2555 0.069 Uiso 1 1 calc R U . . .
C39 C 0.3123(4) 0.0421(4) 0.2877(3) 0.0446(9) Uani 1 1 d . U . . .
C40 C 0.2729(13) 0.8755(10) 0.5596(6) 0.165(4) Uani 1 1 d . U . . .
H40A H 0.3333 0.8990 0.5825 0.247 Uiso 1 1 calc R U . . .
H40B H 0.2352 0.8156 0.5996 0.247 Uiso 1 1 calc R U . . .
H40C H 0.3216 0.8468 0.5072 0.247 Uiso 1 1 calc R U . . .
C41 C 0.1545(16) 0.9834(13) 0.5421(8) 0.185(5) Uani 1 1 d . U . . .
H41A H 0.1076 1.0128 0.5952 0.222 Uiso 1 1 calc R U . . .
H41B H 0.1938 1.0441 0.5028 0.222 Uiso 1 1 calc R U . . .
C42 C 0.0613(13) 0.9584(10) 0.5087(8) 0.172(5) Uani 1 1 d . U . . .
H42A H 0.0309 0.8926 0.5469 0.206 Uiso 1 1 calc R U . . .
H42B H 0.1116 0.9311 0.4554 0.206 Uiso 1 1 calc R U . . .

loop_
_atom_site_aniso_label
_atom_site_aniso_U_11
_atom_site_aniso_U_22
_atom_site_aniso_U_33
_atom_site_aniso_U_23
_atom_site_aniso_U_13
_atom_site_aniso_U_12
Fe1 0.0520(4) 0.0430(4) 0.0268(3) -0.0029(2) -0.0100(2) -0.0108(3)
O1 0.0453(16) 0.0619(18) 0.0292(13) -0.0073(12) -0.0071(12) -0.0146(14)
O2 0.0533(17) 0.0548(17) 0.0343(14) -0.0057(12) -0.0053(12) -0.0206(14)
O3 0.0560(18) 0.0480(16) 0.0337(14) -0.0027(12) -0.0080(13) -0.0030(14)
O4 0.0596(19) 0.0451(16) 0.0313(14) -0.0061(12) -0.0051(13) -0.0005(14)
O5 0.0511(17) 0.0448(16) 0.0485(17) -0.0075(13) -0.0219(14) -0.0069(13)
O6 0.0516(17) 0.0498(16) 0.0443(16) -0.0007(13) -0.0186(14) -0.0127(13)
N2 0.060(3) 0.104(4) 0.079(3) -0.005(3) -0.024(2) -0.028(3)
N3 0.097(4) 0.092(4) 0.114(4) -0.005(3) -0.045(3) -0.013(3)
N4 0.074(3) 0.097(4) 0.093(3) -0.011(3) 0.005(3) 0.000(3)
C1 0.040(3) 0.049(4) 0.034(3) -0.008(3) -0.007(2) -0.009(3)
C2 0.050(4) 0.074(5) 0.038(3) -0.011(3) -0.008(3) -0.006(3)
C3 0.063(4) 0.094(5) 0.046(3) -0.013(4) -0.005(3) -0.005(4)
N1 0.062(4) 0.103(4) 0.041(3) -0.015(3) -0.003(3) -0.009(3)
C4 0.046(3) 0.082(4) 0.041(3) -0.026(3) 0.000(3) -0.015(3)
C5 0.043(3) 0.059(4) 0.037(3) -0.021(3) -0.005(3) -0.008(3)
C1A 0.042(3) 0.049(4) 0.031(3) -0.008(3) -0.008(2) -0.007(3)
C2A 0.042(3) 0.062(4) 0.030(3) -0.015(3) -0.008(3) 0.002(3)
C3A 0.042(4) 0.083(5) 0.032(3) -0.012(3) -0.010(3) 0.004(3)
N1A 0.048(3) 0.098(4) 0.048(4) -0.013(3) -0.004(3) -0.010(3)
C5A 0.055(3) 0.092(5) 0.052(4) -0.022(3) 0.002(3) -0.011(3)
C4A 0.045(3) 0.065(5) 0.045(3) -0.019(3) -0.003(3) -0.011(3)
C6 0.044(2) 0.037(2) 0.048(2) -0.0022(17) -0.0070(17) -0.0089(17)
C7 0.056(3) 0.061(3) 0.057(3) -0.011(2) 0.002(2) -0.019(2)
C8 0.049(3) 0.076(4) 0.071(3) -0.006(3) 0.003(2) -0.018(2)
C9 0.045(3) 0.082(4) 0.083(3) 0.006(3) -0.016(2) -0.021(3)
C10 0.049(3) 0.088(4) 0.060(3) -0.017(3) -0.012(2) -0.020(3)
C11 0.0387(19) 0.041(2) 0.0301(17) -0.0041(15) -0.0096(15) -0.0053(16)
C12 0.043(2) 0.061(3) 0.033(2) -0.0041(18) -0.0105(16) -0.0120(19)
C13 0.041(2) 0.039(2) 0.039(2) -0.0054(16) -0.0062(16) -0.0076(17)
C14 0.053(2) 0.038(2) 0.045(2) -0.0005(17) -0.0173(18) -0.0127(18)
C15 0.055(3) 0.068(3) 0.057(3) -0.004(2) -0.010(2) -0.011(2)
C16 0.055(3) 0.080(4) 0.087(4) -0.017(3) -0.017(3) 0.004(3)
C17 0.103(4) 0.080(4) 0.080(4) 0.018(3) -0.048(3) -0.009(3)
C18 0.083(4) 0.079(4) 0.053(3) 0.013(2) -0.022(3) 0.001(3)
C19 0.057(2) 0.048(2) 0.041(2) -0.0122(18) -0.0019(18) -0.0166(19)
C20 0.073(3) 0.073(3) 0.040(2) -0.008(2) 0.001(2) -0.017(3)
C21 0.092(4) 0.085(4) 0.049(3) -0.016(3) 0.017(3) -0.026(3)
C22 0.077(4) 0.069(3) 0.063(3) -0.016(3) 0.018(3) -0.013(3)
C23 0.059(3) 0.069(3) 0.061(3) -0.008(2) 0.001(2) -0.003(2)
C24 0.054(2) 0.039(2) 0.0344(19) -0.0041(16) -0.0105(16) -0.0169(17)
C25 0.055(2) 0.048(2) 0.040(2) 0.0030(18) -0.0052(18) -0.0121(19)
C26 0.049(2) 0.047(2) 0.0331(19) -0.0109(16) -0.0078(16) -0.0152(18)
C32 0.046(7) 0.057(5) 0.066(10) 0.004(5) -0.024(7) -0.012(4)
C33 0.037(7) 0.060(5) 0.065(9) 0.007(5) -0.001(7) -0.017(4)
C34 0.060(8) 0.082(7) 0.102(12) -0.001(7) -0.016(8) -0.005(5)
N6 0.073(8) 0.079(7) 0.155(15) -0.021(8) -0.044(8) 0.007(5)
C35 0.075(8) 0.087(7) 0.173(18) -0.022(8) -0.074(11) 0.004(6)
C36 0.058(7) 0.066(6) 0.142(15) -0.014(7) -0.054(9) -0.007(5)
C32A 0.040(7) 0.047(5) 0.064(9) 0.008(4) -0.016(6) -0.006(4)
C33A 0.024(6) 0.050(5) 0.059(8) 0.003(4) -0.004(6) -0.008(4)
C34A 0.042(6) 0.051(6) 0.097(9) 0.016(5) -0.025(6) -0.011(4)
N6A 0.075(9) 0.084(7) 0.131(10) 0.003(6) -0.065(8) -0.002(6)
C35A 0.085(9) 0.092(7) 0.143(13) 0.002(7) -0.070(10) -0.009(6)
C36A 0.071(8) 0.073(7) 0.109(11) -0.006(6) -0.053(8) -0.002(6)
C27 0.053(5) 0.042(6) 0.082(11) -0.012(6) -0.030(6) -0.007(4)
C28 0.050(5) 0.045(5) 0.063(8) 0.010(5) -0.019(5) -0.014(4)
C29 0.055(7) 0.076(7) 0.116(10) -0.013(7) -0.054(7) -0.004(5)
C30 0.074(6) 0.089(7) 0.120(10) -0.019(7) -0.038(6) -0.032(5)
N5 0.100(7) 0.108(8) 0.163(11) -0.054(8) -0.060(7) -0.021(6)
C31 0.069(6) 0.069(7) 0.127(10) -0.049(7) -0.038(6) -0.004(5)
C27A 0.052(6) 0.060(6) 0.064(10) -0.012(6) -0.023(6) -0.009(4)
C28A 0.052(5) 0.073(7) 0.049(7) 0.000(6) -0.022(5) -0.008(5)
C29A 0.052(7) 0.104(8) 0.108(11) -0.018(7) -0.045(7) -0.012(6)
C30A 0.093(9) 0.117(8) 0.147(14) -0.023(8) -0.071(9) -0.019(6)
N5A 0.125(9) 0.117(8) 0.260(17) -0.046(9) -0.109(10) -0.022(6)
C31A 0.100(9) 0.072(6) 0.197(16) -0.036(7) -0.086(10) -0.007(5)
C37 0.045(2) 0.045(2) 0.040(2) -0.0097(17) -0.0100(17) -0.0070(17)
C38 0.046(2) 0.046(2) 0.082(3) -0.010(2) -0.023(2) -0.0043(19)
C39 0.042(2) 0.046(2) 0.042(2) 0.0008(17) -0.0133(18) -0.0066(17)
C40 0.247(12) 0.143(8) 0.109(7) -0.010(6) -0.052(8) -0.049(8)
C41 0.259(14) 0.185(11) 0.136(10) -0.034(8) -0.075(9) -0.053(9)
C42 0.241(13) 0.134(9) 0.136(9) -0.049(8) -0.048(8) -0.007(8)

loop_
_atom_type_symbol
_atom_type_description
_atom_type_scat_dispersion_real
_atom_type_scat_dispersion_imag
_atom_type_scat_source
C C 0.0033 0.0016 'International Tables Vol C Tables 4.2.6.8 and 6.1.1.4'
H H 0.0000 0.0000 'International Tables Vol C Tables 4.2.6.8 and 6.1.1.4'
Fe Fe 0.3463 0.8444 'International Tables Vol C Tables 4.2.6.8 and 6.1.1.4'
N N 0.0061 0.0033 'International Tables Vol C Tables 4.2.6.8 and 6.1.1.4'
O O 0.0106 0.0060 'International Tables Vol C Tables 4.2.6.8 and 6.1.1.4'

loop_
_geom_angle_atom_site_label_1
_geom_angle_atom_site_label_2
_geom_angle_atom_site_label_3
_geom_angle
_geom_angle_site_symmetry_1
_geom_angle_site_symmetry_3
O1 Fe1 O5 92.67(12) . .
O1 Fe1 O4 170.43(13) . .
O5 Fe1 O4 96.57(13) . .
O1 Fe1 O2 85.13(12) . .
O5 Fe1 O2 173.03(12) . .
O4 Fe1 O2 85.98(12) . .
O1 Fe1 O3 91.26(12) . .
O5 Fe1 O3 87.39(13) . .
O4 Fe1 O3 86.69(12) . .
O2 Fe1 O3 99.25(13) . .
O1 Fe1 O6 95.15(12) . .
O5 Fe1 O6 86.11(12) . .
O4 Fe1 O6 87.98(12) . .
O2 Fe1 O6 87.50(12) . .
O3 Fe1 O6 171.08(12) . .
C11 O1 Fe1 127.5(3) . .
C13 O2 Fe1 127.3(3) . .
C24 O3 Fe1 128.6(3) . .
C26 O4 Fe1 128.7(3) . .
C37 O5 Fe1 129.3(3) . .
C39 O6 Fe1 129.0(3) . .
C9 N2 C10 117.1(5) . .
C16 N3 C17 117.2(6) . .
C22 N4 C23 121.7(6) . .
C2 C1 C5 120.0 . .
C2 C1 C11 120.2(6) . .
C5 C1 C11 119.8(7) . .
C3 C2 C1 120.0 . .
C3 C2 H2 120.0 . .
C1 C2 H2 120.0 . .
C2 C3 N1 120.0 . .
C2 C3 H3 120.0 . .
N1 C3 H3 120.0 . .
C4 N1 C3 120.0 . .
N1 C4 C5 120.0 . .
N1 C4 H4 120.0 . .
C5 C4 H4 120.0 . .
C4 C5 C1 120.0 . .
C4 C5 H5 120.0 . .
C1 C5 H5 120.0 . .
C2A C1A C4A 120.0 . .
C2A C1A C11 125.4(7) . .
C4A C1A C11 114.6(7) . .
C3A C2A C1A 120.0 . .
C3A C2A H2A 120.0 . .
C1A C2A H2A 120.0 . .
C2A C3A N1A 120.0 . .
C2A C3A H3A 120.0 . .
N1A C3A H3A 120.0 . .
C5A N1A C3A 120.0 . .
N1A C5A C4A 120.0 . .
N1A C5A H5A 120.0 . .
C4A C5A H5A 120.0 . .
C5A C4A C1A 120.0 . .
C5A C4A H4A 120.0 . .
C1A C4A H4A 120.0 . .
C7 C6 C10 117.0(4) . .
C7 C6 C13 119.3(4) . .
C10 C6 C13 123.7(4) . .
C8 C7 C6 119.4(5) . .
C8 C7 H7 120.3 . .
C6 C7 H7 120.3 . .
C9 C8 C7 119.8(5) . .
C9 C8 H8 120.1 . .
C7 C8 H8 120.1 . .
N2 C9 C8 123.3(5) . .
N2 C9 H9 118.4 . .
C8 C9 H9 118.4 . .
N2 C10 C6 123.4(5) . .
N2 C10 H10 118.3 . .
C6 C10 H10 118.3 . .
O1 C11 C12 124.5(4) . .
O1 C11 C1 115.2(5) . .
C12 C11 C1 120.3(5) . .
O1 C11 C1A 114.2(5) . .
C12 C11 C1A 121.3(5) . .
C11 C12 C13 122.4(4) . .
C11 C12 H12 118.8 . .
C13 C12 H12 118.8 . .
O2 C13 C12 123.7(4) . .
O2 C13 C6 115.1(4) . .
C12 C13 C6 121.1(4) . .
C18 C14 C15 115.9(5) . .
C18 C14 C24 122.5(4) . .
C15 C14 C24 121.4(4) . .
C16 C15 C14 121.5(5) . .
C16 C15 H15 119.2 . .
C14 C15 H15 119.2 . .
N3 C16 C15 123.2(6) . .
N3 C16 H16 118.4 . .
C15 C16 H16 118.4 . .
C18 C17 N3 121.2(6) . .
C18 C17 H17 119.4 . .
N3 C17 H17 119.4 . .
C17 C18 C14 121.0(6) . .
C17 C18 H18 119.5 . .
C14 C18 H18 119.5 . .
C23 C19 C20 117.1(5) . .
C23 C19 C26 119.7(4) . .
C20 C19 C26 123.2(4) . .
C21 C20 C19 119.2(6) . .
C21 C20 H20 120.4 . .
C19 C20 H20 120.4 . .
C22 C21 C20 121.8(6) . .
C22 C21 H21 119.1 . .
C20 C21 H21 119.1 . .
N4 C22 C21 119.9(5) . .
N4 C22 H22 120.1 . .
C21 C22 H22 120.1 . .
N4 C23 C19 120.3(5) . .
N4 C23 H23 119.9 . .
C19 C23 H23 119.9 . .
O3 C24 C25 124.9(4) . .
O3 C24 C14 114.5(4) . .
C25 C24 C14 120.5(4) . .
C24 C25 C26 124.3(4) . .
C24 C25 H25 117.9 . .
C26 C25 H25 117.9 . .
O4 C26 C25 123.8(4) . .
O4 C26 C19 115.5(4) . .
C25 C26 C19 120.7(4) . .
C33 C32 C36 120.0 . .
C33 C32 C39 122.0(7) . .
C36 C32 C39 117.9(7) . .
C34 C33 C32 120.0 . .
C34 C33 H33 120.0 . .
C32 C33 H33 120.0 . .
C33 C34 N6 120.0 . .
C33 C34 H34 120.0 . .
N6 C34 H34 120.0 . .
C35 N6 C34 120.0 . .
N6 C35 C36 120.0 . .
N6 C35 H35 120.0 . .
C36 C35 H35 120.0 . .
C35 C36 C32 120.0 . .
C35 C36 H36 120.0 . .
C32 C36 H36 120.0 . .
C33A C32A C36A 120.0 . .
C33A C32A C39 120.9(7) . .
C36A C32A C39 119.1(7) . .
C32A C33A C34A 120.0 . .
C32A C33A H33A 120.0 . .
C34A C33A H33A 120.0 . .
C33A C34A N6A 120.0 . .
C33A C34A H34A 120.0 . .
N6A C34A H34A 120.0 . .
C35A N6A C34A 120.0 . .
C36A C35A N6A 120.0 . .
C36A C35A H35A 120.0 . .
N6A C35A H35A 120.0 . .
C35A C36A C32A 120.0 . .
C35A C36A H36A 120.0 . .
C32A C36A H36A 120.0 . .
C28 C27 C31 120.0 . .
C28 C27 C37 119.3(7) . .
C31 C27 C37 120.1(7) . .
C27 C28 C29 120.0 . .
C27 C28 H28 120.0 . .
C29 C28 H28 120.0 . .
C28 C29 C30 120.0 . .
C28 C29 H29 120.0 . .
C30 C29 H29 120.0 . .
N5 C30 C29 120.0 . .
N5 C30 H30 120.0 . .
C29 C30 H30 120.0 . .
C30 N5 C31 120.0 . .
N5 C31 C27 120.0 . .
N5 C31 H31 120.0 . .
C27 C31 H31 120.0 . .
C28A C27A C31A 120.0 . .
C28A C27A C37 117.5(8) . .
C31A C27A C37 122.0(8) . .
C27A C28A C29A 120.0 . .
C27A C28A H28A 120.0 . .
C29A C28A H28A 120.0 . .
C30A C29A C28A 120.0 . .
C30A C29A H29A 120.0 . .
C28A C29A H29A 120.0 . .
C29A C30A N5A 120.0 . .
C29A C30A H30A 120.0 . .
N5A C30A H30A 120.0 . .
C30A N5A C31A 120.0 . .
N5A C31A C27A 120.0 . .
N5A C31A H31A 120.0 . .
C27A C31A H31A 120.0 . .
O5 C37 C38 124.1(4) . .
O5 C37 C27A 114.5(6) . .
C38 C37 C27A 121.4(6) . .
O5 C37 C27 116.3(5) . .
C38 C37 C27 119.6(6) . .
C37 C38 C39 124.2(4) . .
C37 C38 H38 117.9 . .
C39 C38 H38 117.9 . .
O6 C39 C38 124.3(4) . .
O6 C39 C32 117.8(6) . .
C38 C39 C32 117.9(6) . .
O6 C39 C32A 113.8(6) . .
C38 C39 C32A 121.9(6) . .
C41 C40 H40A 109.5 . .
C41 C40 H40B 109.5 . .
H40A C40 H40B 109.5 . .
C41 C40 H40C 109.5 . .
H40A C40 H40C 109.5 . .
H40B C40 H40C 109.5 . .
C42 C41 C40 114.0(11) . .
C42 C41 H41A 108.8 . .
C40 C41 H41A 108.8 . .
C42 C41 H41B 108.8 . .
C40 C41 H41B 108.8 . .
H41A C41 H41B 107.6 . .
C41 C42 C42 124.6(15) . 2_576
C41 C42 H42A 106.2 . .
C42 C42 H42A 106.2 2_576 .
C41 C42 H42B 106.2 . .
C42 C42 H42B 106.2 2_576 .
H42A C42 H42B 106.4 . .

loop_
_geom_bond_atom_site_label_1
_geom_bond_atom_site_label_2
_geom_bond_distance
_geom_bond_site_symmetry_2
Fe1 O1 1.983(3) .
Fe1 O5 1.989(3) .
Fe1 O4 1.996(3) .
Fe1 O2 1.997(3) .
Fe1 O3 1.997(3) .
Fe1 O6 2.000(3) .
O1 C11 1.278(5) .
O2 C13 1.267(5) .
O3 C24 1.277(5) .
O4 C26 1.277(5) .
O5 C37 1.277(5) .
O6 C39 1.274(5) .
N2 C9 1.335(7) .
N2 C10 1.345(7) .
N3 C16 1.314(8) .
N3 C17 1.374(9) .
N4 C22 1.311(8) .
N4 C23 1.369(7) .
C1 C2 1.3900 .
C1 C5 1.3900 .
C1 C11 1.506(8) .
C2 C3 1.3900 .
C2 H2 0.9300 .
C3 N1 1.3900 .
C3 H3 0.9300 .
N1 C4 1.3900 .
C4 C5 1.3900 .
C4 H4 0.9300 .
C5 H5 0.9300 .
C1A C2A 1.3900 .
C1A C4A 1.3900 .
C1A C11 1.514(8) .
C2A C3A 1.3900 .
C2A H2A 0.9300 .
C3A N1A 1.3900 .
C3A H3A 0.9300 .
N1A C5A 1.3900 .
C5A C4A 1.3900 .
C5A H5A 0.9300 .
C4A H4A 0.9300 .
C6 C7 1.384(6) .
C6 C10 1.394(7) .
C6 C13 1.477(6) .
C7 C8 1.371(7) .
C7 H7 0.9300 .
C8 C9 1.350(8) .
C8 H8 0.9300 .
C9 H9 0.9300 .
C10 H10 0.9300 .
C11 C12 1.391(6) .
C12 C13 1.404(6) .
C12 H12 0.9300 .
C14 C18 1.378(7) .
C14 C15 1.376(7) .
C14 C24 1.501(6) .
C15 C16 1.336(7) .
C15 H15 0.9300 .
C16 H16 0.9300 .
C17 C18 1.353(8) .
C17 H17 0.9300 .
C18 H18 0.9300 .
C19 C23 1.381(7) .
C19 C20 1.383(6) .
C19 C26 1.489(6) .
C20 C21 1.382(7) .
C20 H20 0.9300 .
C21 C22 1.321(9) .
C21 H21 0.9300 .
C22 H22 0.9300 .
C23 H23 0.9300 .
C24 C25 1.379(6) .
C25 C26 1.380(6) .
C25 H25 0.9300 .
C32 C33 1.3900 .
C32 C36 1.3900 .
C32 C39 1.503(11) .
C33 C34 1.3900 .
C33 H33 0.9300 .
C34 N6 1.3900 .
C34 H34 0.9300 .
N6 C35 1.3900 .
C35 C36 1.3900 .
C35 H35 0.9300 .
C36 H36 0.9300 .
C32A C33A 1.3900 .
C32A C36A 1.3900 .
C32A C39 1.512(10) .
C33A C34A 1.3900 .
C33A H33A 0.9300 .
C34A N6A 1.3900 .
C34A H34A 0.9300 .
N6A C35A 1.3900 .
C35A C36A 1.3900 .
C35A H35A 0.9300 .
C36A H36A 0.9300 .
C27 C28 1.3900 .
C27 C31 1.3900 .
C27 C37 1.482(9) .
C28 C29 1.3900 .
C28 H28 0.9300 .
C29 C30 1.3900 .
C29 H29 0.9300 .
C30 N5 1.3900 .
C30 H30 0.9300 .
N5 C31 1.3900 .
C31 H31 0.9300 .
C27A C28A 1.3900 .
C27A C31A 1.3900 .
C27A C37 1.458(10) .
C28A C29A 1.3900 .
C28A H28A 0.9300 .
C29A C30A 1.3900 .
C29A H29A 0.9300 .
C30A N5A 1.3900 .
C30A H30A 0.9300 .
N5A C31A 1.3900 .
C31A H31A 0.9300 .
C37 C38 1.380(6) .
C38 C39 1.384(6) .
C38 H38 0.9300 .
C40 C41 1.591(16) .
C40 H40A 0.9600 .
C40 H40B 0.9600 .
C40 H40C 0.9600 .
C41 C42 1.387(16) .
C41 H41A 0.9700 .
C41 H41B 0.9700 .
C42 C42 1.48(2) 2_576
C42 H42A 0.9700 .
C42 H42B 0.9700 .

loop_
_geom_torsion_atom_site_label_1
_geom_torsion_atom_site_label_2
_geom_torsion_atom_site_label_3
_geom_torsion_atom_site_label_4
_geom_torsion
_geom_torsion_site_symmetry_4
C5 C1 C2 C3 0.0 .
C11 C1 C2 C3 -176.6(8) .
C1 C2 C3 N1 0.0 .
C2 C3 N1 C4 0.0 .
C3 N1 C4 C5 0.0 .
N1 C4 C5 C1 0.0 .
C2 C1 C5 C4 0.0 .
C11 C1 C5 C4 176.6(8) .
C4A C1A C2A C3A 0.0 .
C11 C1A C2A C3A 176.9(8) .
C1A C2A C3A N1A 0.0 .
C2A C3A N1A C5A 0.0 .
C3A N1A C5A C4A 0.0 .
N1A C5A C4A C1A 0.0 .
C2A C1A C4A C5A 0.0 .
C11 C1A C4A C5A -177.2(8) .
C10 C6 C7 C8 1.1(7) .
C13 C6 C7 C8 179.8(4) .
C6 C7 C8 C9 -0.8(8) .
C10 N2 C9 C8 1.7(9) .
C7 C8 C9 N2 -0.7(9) .
C9 N2 C10 C6 -1.4(9) .
C7 C6 C10 N2 0.0(8) .
C13 C6 C10 N2 -178.7(5) .
Fe1 O1 C11 C12 15.5(6) .
Fe1 O1 C11 C1 -165.2(5) .
Fe1 O1 C11 C1A -165.3(5) .
C2 C1 C11 O1 161.1(5) .
C5 C1 C11 O1 -15.5(7) .
C2 C1 C11 C12 -19.7(8) .
C5 C1 C11 C12 163.7(5) .
C2A C1A C11 O1 -176.5(5) .
C4A C1A C11 O1 0.5(7) .
C2A C1A C11 C12 2.7(9) .
C4A C1A C11 C12 179.8(5) .
O1 C11 C12 C13 8.2(7) .
C1 C11 C12 C13 -171.0(6) .
C1A C11 C12 C13 -170.9(6) .
Fe1 O2 C13 C12 -21.5(6) .
Fe1 O2 C13 C6 159.7(3) .
C11 C12 C13 O2 -5.0(7) .
C11 C12 C13 C6 173.8(4) .
C7 C6 C13 O2 -12.3(6) .
C10 C6 C13 O2 166.4(4) .
C7 C6 C13 C12 168.9(4) .
C10 C6 C13 C12 -12.5(7) .
C18 C14 C15 C16 0.3(8) .
C24 C14 C15 C16 -175.3(5) .
C17 N3 C16 C15 1.7(10) .
C14 C15 C16 N3 -1.1(10) .
C16 N3 C17 C18 -1.5(11) .
N3 C17 C18 C14 0.8(11) .
C15 C14 C18 C17 -0.2(9) .
C24 C14 C18 C17 175.3(5) .
C23 C19 C20 C21 1.7(8) .
C26 C19 C20 C21 -179.5(5) .
C19 C20 C21 C22 -1.1(9) .
C23 N4 C22 C21 0.3(10) .
C20 C21 C22 N4 0.1(10) .
C22 N4 C23 C19 0.3(10) .
C20 C19 C23 N4 -1.3(8) .
C26 C19 C23 N4 179.8(5) .
Fe1 O3 C24 C25 -1.3(6) .
Fe1 O3 C24 C14 176.2(3) .
C18 C14 C24 O3 -165.2(5) .
C15 C14 C24 O3 10.0(6) .
C18 C14 C24 C25 12.4(7) .
C15 C14 C24 C25 -172.3(4) .
O3 C24 C25 C26 9.9(7) .
C14 C24 C25 C26 -167.6(4) .
Fe1 O4 C26 C25 -17.0(6) .
Fe1 O4 C26 C19 163.6(3) .
C24 C25 C26 O4 -0.3(7) .
C24 C25 C26 C19 179.1(4) .
C23 C19 C26 O4 -25.9(6) .
C20 C19 C26 O4 155.3(4) .
C23 C19 C26 C25 154.6(5) .
C20 C19 C26 C25 -24.2(7) .
C36 C32 C33 C34 0.0 .
C39 C32 C33 C34 -178.3(12) .
C32 C33 C34 N6 0.0 .
C33 C34 N6 C35 0.0 .
C34 N6 C35 C36 0.0 .
N6 C35 C36 C32 0.0 .
C33 C32 C36 C35 0.0 .
C39 C32 C36 C35 178.4(11) .
C36A C32A C33A C34A 0.0 .
C39 C32A C33A C34A -178.7(10) .
C32A C33A C34A N6A 0.0 .
C33A C34A N6A C35A 0.0 .
C34A N6A C35A C36A 0.0 .
N6A C35A C36A C32A 0.0 .
C33A C32A C36A C35A 0.0 .
C39 C32A C36A C35A 178.7(10) .
C31 C27 C28 C29 0.0 .
C37 C27 C28 C29 170.8(9) .
C27 C28 C29 C30 0.0 .
C28 C29 C30 N5 0.0 .
C29 C30 N5 C31 0.0 .
C30 N5 C31 C27 0.0 .
C28 C27 C31 N5 0.0 .
C37 C27 C31 N5 -170.8(9) .
C31A C27A C28A C29A 0.0 .
C37 C27A C28A C29A -172.6(10) .
C27A C28A C29A C30A 0.0 .
C28A C29A C30A N5A 0.0 .
C29A C30A N5A C31A 0.0 .
C30A N5A C31A C27A 0.0 .
C28A C27A C31A N5A 0.0 .
C37 C27A C31A N5A 172.3(10) .
Fe1 O5 C37 C38 13.4(6) .
Fe1 O5 C37 C27A -167.1(6) .
Fe1 O5 C37 C27 -166.8(5) .
C28A C27A C37 O5 -7.7(9) .
C31A C27A C37 O5 179.8(6) .
C28A C27A C37 C38 171.8(6) .
C31A C27A C37 C38 -0.7(10) .
C28 C27 C37 O5 -28.6(9) .
C31 C27 C37 O5 142.2(6) .
C28 C27 C37 C38 151.1(6) .
C31 C27 C37 C38 -38.0(9) .
O5 C37 C38 C39 0.2(8) .
C27A C37 C38 C39 -179.2(7) .
C27 C37 C38 C39 -179.6(7) .
Fe1 O6 C39 C38 -11.3(6) .
Fe1 O6 C39 C32 166.0(6) .
Fe1 O6 C39 C32A 171.5(6) .
C37 C38 C39 O6 -1.2(8) .
C37 C38 C39 C32 -178.5(7) .
C37 C38 C39 C32A 175.7(7) .
C33 C32 C39 O6 170.6(7) .
C36 C32 C39 O6 -7.8(11) .
C33 C32 C39 C38 -11.9(11) .
C36 C32 C39 C38 169.7(6) .
C33A C32A C39 O6 -163.5(6) .
C36A C32A C39 O6 17.8(9) .
C33A C32A C39 C38 19.3(10) .
C36A C32A C39 C38 -159.4(6) .
C40 C41 C42 C42 176.6(15) 2_576
